data_4506047
loop_
_publ_author_name
'Jarzembska, Katarzyna N.'
'Kubsik, Marcin'
'Kami\'nski, Rados\/law'
'Wo\'zniak, Krzysztof'
'Dominiak, Paulina M.'

_publ_section_title
;
 From a Single Molecule to Molecular Crystal Architectures: Structural and
 Energetic Studies of Selected Uracil Derivatives
;
_journal_issue 5
_journal_name_full 'Crystal Growth &amp; Design'
_journal_page_first 2508
_journal_paper_doi 10.1021/cg300129z
_journal_volume 12
_journal_year 2012
_chemical_formula_moiety 'C4 H4 N2 O S'
_chemical_formula_sum 'C4 H4 N2 O S'
_chemical_formula_weight 128.15
_space_group_IT_number 2
_symmetry_cell_setting triclinic
_symmetry_Int_Tables_number 2
_symmetry_space_group_name_Hall '-P 1'
_symmetry_space_group_name_H-M 'P -1'
_cell_angle_alpha 105.734(5)
_cell_angle_beta 94.894(5)
_cell_angle_gamma 91.898(5)
_cell_formula_units_Z 2
_cell_length_a 4.2484(3)
_cell_length_b 5.9704(3)
_cell_length_c 10.5660(6)
_cell_measurement_temperature 100(1)
_cell_volume 256.58(3)
_diffrn_ambient_temperature 100(1)
_diffrn_measured_fraction_theta_full 0.997
_diffrn_measured_fraction_theta_max 0.998
_diffrn_measurement_device 'Agilent Technologies KM4CCD \k-axis diffractometer'
_diffrn_measurement_device_type 'Opal CCD detector'
_diffrn_measurement_method \w-scans
_diffrn_radiation_monochromator graphite
_diffrn_radiation_source 'sealed tube'
_diffrn_radiation_type Mo-K\a
_diffrn_radiation_wavelength 0.71073
_diffrn_reflns_av_R_equivalents 0.0220
_diffrn_reflns_av_sigmaI/netI 0.0143
_diffrn_reflns_limit_h_max 7
_diffrn_reflns_limit_h_min -7
_diffrn_reflns_limit_k_max 9
_diffrn_reflns_limit_k_min -9
_diffrn_reflns_limit_l_max 17
_diffrn_reflns_limit_l_min -17
_diffrn_reflns_number 14783
_diffrn_reflns_theta_full 25.00
_diffrn_reflns_theta_max 36.484
_diffrn_reflns_theta_min 3.551
_exptl_absorpt_coefficient_mu 0.508
_exptl_absorpt_correction_T_max 1.054
_exptl_absorpt_correction_T_min 0.956
_exptl_absorpt_correction_type multi-scan
_exptl_absorpt_process_details
;
 Absorption correction done by SORTAV
 Blessing, R. H.: (1995) Acta Cryst. A51, 33-38
;
_exptl_crystal_colour 'pale yellow'
_exptl_crystal_density_diffrn 1.659
_exptl_crystal_description unspecified
_exptl_crystal_F_000 132
_exptl_crystal_size_max 0.40
_exptl_crystal_size_mid 0.11
_exptl_crystal_size_min 0.06
_refine_diff_density_max +0.08
_refine_diff_density_min -0.11
_refine_ls_extinction_method none
_refine_ls_goodness_of_fit_ref 1.312
_refine_ls_hydrogen_treatment mixed
_refine_ls_number_constraints 0
_refine_ls_number_parameters 89
_refine_ls_number_reflns 2355
_refine_ls_number_restraints 8
_refine_ls_R_factor_all 0.0120
_refine_ls_R_factor_gt 0.0120
_refine_ls_shift/su_max 0.001
_refine_ls_shift/su_mean 0.000
_refine_ls_structure_factor_coef F
_refine_ls_weighting_details
;
w=1/[\s^2^(Fo)]
;
_refine_ls_weighting_scheme sigma
_refine_ls_wR_factor_gt 0.0185
_refine_ls_wR_factor_ref 0.0185
_reflns_number_gt 2355
_reflns_number_total 2505
_reflns_threshold_expression I>3\s(I)
_cod_data_source_file cg300129z_si_004.cif
_cod_data_source_block 2tU
_cod_database_code 4506047

loop_
_symmetry_equiv_pos_as_xyz
'x, y, z'
'-x, -y, -z'

loop_
_atom_site_type_symbol
_atom_site_label
_atom_site_fract_x
_atom_site_fract_y
_atom_site_fract_z
_atom_site_U_iso_or_equiv
_atom_site_adp_type
_atom_site_occupancy
_atom_site_calc_flag
_atom_site_refinement_flags_posn
_atom_site_refinement_flags_adp
S S2 0.04379(2) 0.35107(1) 0.128816(1) 0.01200(3) Uani 1 d . .
O O4 0.74284(6) 0.27901(5) 0.51020(2) 0.01624(8) Uani 1 d . .
N N1 0.35789(6) -0.02102(5) 0.14232(3) 0.01068(7) Uani 1 d . .
H H1 0.239(1) -0.1000(9) 0.0512(3) 0.0156(2) Uiso 1 d D U
N N3 0.41668(6) 0.28733(5) 0.33002(3) 0.01072(8) Uani 1 d . .
H H3 0.357(1) 0.4495(5) 0.3824(5) 0.0158(2) Uiso 1 d D U
C C2 0.28354(7) 0.19737(5) 0.20428(3) 0.00952(8) Uani 1 d . .
C C4 0.63345(7) 0.17789(5) 0.39646(3) 0.01128(8) Uani 1 d . .
C C6 0.56595(7) -0.14365(5) 0.19982(3) 0.01151(8) Uani 1 d . .
H H6 0.599(1) -0.3168(4) 0.1385(4) 0.0138(2) Uiso 1 d D U
C C5 0.71046(8) -0.05189(6) 0.32314(3) 0.01219(9) Uani 1 d . .
H H5 0.8761(9) -0.1427(7) 0.3721(5) 0.0148(2) Uiso 1 d D U

loop_
_atom_site_aniso_label
_atom_site_aniso_U_11
_atom_site_aniso_U_22
_atom_site_aniso_U_33
_atom_site_aniso_U_12
_atom_site_aniso_U_13
_atom_site_aniso_U_23
S2 0.01333(4) 0.01008(4) 0.01134(4) 0.00233(2) -0.00335(3) 0.00204(3)
O4 0.0199(1) 0.0163(1) 0.01000(10) 0.00716(8) -0.00412(8) 0.00030(8)
N1 0.0112(1) 0.00954(9) 0.01003(10) 0.00155(7) -0.00094(8) 0.00098(8)
N3 0.0117(1) 0.01092(10) 0.00856(10) 0.00268(8) -0.00112(8) 0.00140(8)
C2 0.0097(1) 0.0093(1) 0.0091(1) 0.00146(8) -0.00063(8) 0.00209(9)
C4 0.0122(1) 0.0122(1) 0.0087(1) 0.00301(9) -0.00113(9) 0.00209(9)
C6 0.0124(1) 0.0096(1) 0.0116(1) 0.00237(9) -0.00051(9) 0.00163(9)
C5 0.0136(1) 0.0112(1) 0.0113(1) 0.00364(9) -0.00089(9) 0.00254(9)

loop_
_atom_type_symbol
_atom_type_description
_atom_type_scat_dispersion_real
_atom_type_scat_dispersion_imag
_atom_type_scat_source
C C 0.0033 0.0016 'Su & Coppens, Acta. Cryst. (1997) A53, 749'
H H 0.0000 0.0000 'Su & Coppens, Acta. Cryst. (1997) A53, 749'
N N 0.0061 0.0033 'Su & Coppens, Acta. Cryst. (1997) A53, 749'
O O 0.0106 0.0060 'Su & Coppens, Acta. Cryst. (1997) A53, 749'

loop_
_geom_angle_atom_site_label_1
_geom_angle_atom_site_label_2
_geom_angle_atom_site_label_3
_geom_angle
S2 C2 N1 121.93(3)
S2 C2 N3 121.78(2)
O4 C4 N3 119.44(4)
O4 C4 C5 125.05(4)
N1 C2 N3 116.29(3)
N1 C6 C5 121.57(3)
N1 C6 H6 114.1(3)
H1 N1 C2 117.5(3)
H1 N1 C6 119.7(3)
N3 C4 C5 115.51(3)
H3 N3 C2 118.7(3)
H3 N3 C4 116.0(3)
C2 N1 C6 122.64(3)
C2 N3 C4 125.32(3)
C4 C5 C6 118.58(4)
C4 C5 H5 117.5(3)
C6 C5 H5 123.9(3)
H6 C6 C5 124.3(3)

loop_
_geom_bond_atom_site_label_1
_geom_bond_atom_site_label_2
_geom_bond_distance
S2 C2 1.6839(4)
O4 C4 1.2318(4)
N1 C2 1.3521(4)
N1 C6 1.3707(4)
N1 H1 1.029(1)
N3 C2 1.3558(4)
N3 C4 1.3951(4)
N3 H3 1.029(1)
C4 C5 1.4443(5)
C6 C5 1.3523(5)
C6 H6 1.082(1)
C5 H5 1.083(1)

loop_
_geom_hbond_atom_site_label_D
_geom_hbond_atom_site_label_H
_geom_hbond_atom_site_label_A
_geom_hbond_distance_DH
_geom_hbond_distance_HA
_geom_hbond_distance_DA
_geom_hbond_angle_DHA
_geom_hbond_site_symmetry_A
N1 H1 S2 1.029(1) 2.292(3) 3.299(3) 165.7(2) 2_555
N3 H3 O4 1.029(1) 1.795(2) 2.820(3) 173.6(2) 2_666
